data_1504588
loop_
_publ_author_name
'Sun, Xing-Wen'
'Liu, Min'
'Xu, Ming-Hua'
'Lin, Guo-Qiang'

_publ_section_title
;
 Remarkable salt effect on In-mediated allylation of N-tert-butanesulfinyl
 imines in aqueous media: highly practical asymmetric synthesis of chiral
 homoallylic amines and isoindolinones.
;
_journal_issue 6
_journal_name_full 'Organic letters'
_journal_page_first 1259
_journal_page_last 1262
_journal_paper_doi 10.1021/ol8001514
_journal_volume 10
_journal_year 2008
_chemical_absolute_configuration ad
_chemical_formula_sum 'C17 H24 Br N O3 S'
_chemical_formula_weight 402.34
_chemical_name_systematic
; 
 ? 
;
_space_group_IT_number 19
_symmetry_cell_setting orthorhombic
_symmetry_space_group_name_Hall 'P 2ac 2ab'
_symmetry_space_group_name_H-M 'P 21 21 21'
_atom_sites_solution_hydrogens geom
_atom_sites_solution_primary direct
_atom_sites_solution_secondary difmap
_audit_creation_method SHELXL-97
_cell_angle_alpha 90.00
_cell_angle_beta 90.00
_cell_angle_gamma 90.00
_cell_formula_units_Z 4
_cell_length_a 8.9648(10)
_cell_length_b 9.3633(11)
_cell_length_c 24.021(3)
_cell_measurement_reflns_used 2391
_cell_measurement_temperature 293(2)
_cell_measurement_theta_max 47.680
_cell_measurement_theta_min 4.669
_cell_volume 2016.3(4)
_computing_cell_refinement 'Bruker SMART'
_computing_data_collection 'Bruker SMART'
_computing_data_reduction 'Bruker SHELXTL'
_computing_molecular_graphics 'Bruker SHELXTL'
_computing_publication_material 'Bruker SHELXTL'
_computing_structure_refinement 'SHELXL-97 (Sheldrick, 1997)'
_computing_structure_solution 'SHELXS-97 (Sheldrick, 1990)'
_diffrn_ambient_temperature 293(2)
_diffrn_measured_fraction_theta_full 0.999
_diffrn_measured_fraction_theta_max 0.999
_diffrn_measurement_device_type 'CCD area detector'
_diffrn_measurement_method 'phi and omega scans'
_diffrn_radiation_monochromator graphite
_diffrn_radiation_source 'fine-focus sealed tube'
_diffrn_radiation_type MoK\a
_diffrn_radiation_wavelength 0.71073
_diffrn_reflns_av_R_equivalents 0.1437
_diffrn_reflns_av_sigmaI/netI 0.1326
_diffrn_reflns_limit_h_max 11
_diffrn_reflns_limit_h_min -10
_diffrn_reflns_limit_k_max 9
_diffrn_reflns_limit_k_min -11
_diffrn_reflns_limit_l_max 29
_diffrn_reflns_limit_l_min -27
_diffrn_reflns_number 11004
_diffrn_reflns_theta_full 26.00
_diffrn_reflns_theta_max 26.00
_diffrn_reflns_theta_min 2.33
_exptl_absorpt_coefficient_mu 2.154
_exptl_absorpt_correction_T_max 1.00000
_exptl_absorpt_correction_T_min 0.65123
_exptl_absorpt_correction_type empirical
_exptl_absorpt_process_details sadabs
_exptl_crystal_colour colorless
_exptl_crystal_density_diffrn 1.325
_exptl_crystal_density_method 'not measured'
_exptl_crystal_description prismatic
_exptl_crystal_F_000 832
_exptl_crystal_size_max 0.501
_exptl_crystal_size_mid 0.466
_exptl_crystal_size_min 0.147
_refine_diff_density_max 0.596
_refine_diff_density_min -0.440
_refine_diff_density_rms 0.076
_refine_ls_abs_structure_details 'Flack H D (1983), Acta Cryst. A39, 876-881'
_refine_ls_abs_structure_Flack 0.021(13)
_refine_ls_extinction_expression Fc^*^=kFc[1+0.001xFc^2^\l^3^/sin(2\q)]^-1/4^
_refine_ls_extinction_method SHELXL
_refine_ls_goodness_of_fit_ref 0.910
_refine_ls_hydrogen_treatment mixed
_refine_ls_matrix_type full
_refine_ls_number_parameters 217
_refine_ls_number_reflns 3953
_refine_ls_number_restraints 2
_refine_ls_restrained_S_all 0.919
_refine_ls_R_factor_all 0.1008
_refine_ls_R_factor_gt 0.0600
_refine_ls_shift/su_max 0.006
_refine_ls_shift/su_mean 0.001
_refine_ls_structure_factor_coef Fsqd
_refine_ls_weighting_details 'calc w=1/[\s^2^(Fo^2^)+(0.0386P)^2^+0.0000P] where P=(Fo^2^+2Fc^2^)/3'
_refine_ls_weighting_scheme calc
_refine_ls_wR_factor_gt 0.1180
_refine_ls_wR_factor_ref 0.1370
_reflns_number_gt 2205
_reflns_number_total 3953
_reflns_threshold_expression >2sigma(I)
_cod_data_source_file ol8001514-file002.cif
_cod_data_source_block cd27185
_cod_depositor_comments
;
The following automatic conversions were performed:

'_symmetry_cell_setting' value 'Orthorhombic' changed to
'orthorhombic' according to
/home/saulius/struct/CIF-dictionaries/cif_core.dic dictionary named
'cif_core.dic' version 2.4.1 from 2010-06-29.

Automatic conversion script
Id: cif_fix_values 1715 2011-07-08 13:25:40Z adriana 
;
_cod_original_sg_symbol_H-M P2(1)2(1)2(1)
_cod_database_code 1504588

loop_
_symmetry_equiv_pos_as_xyz
'x, y, z'
'-x+1/2, -y, z+1/2'
'-x, y+1/2, -z+1/2'
'x+1/2, -y+1/2, -z'

loop_
_atom_site_label
_atom_site_type_symbol
_atom_site_fract_x
_atom_site_fract_y
_atom_site_fract_z
_atom_site_U_iso_or_equiv
_atom_site_adp_type
_atom_site_occupancy
_atom_site_symmetry_multiplicity
_atom_site_calc_flag
_atom_site_refinement_flags
Br Br 0.03025(7) 1.03730(9) 0.89447(3) 0.0731(3) Uani 1 1 d .
S1 S 0.71427(16) 0.90549(18) 0.97677(6) 0.0508(4) Uani 1 1 d .
O1 O 0.7148(5) 0.8806(5) 0.78000(19) 0.0708(13) Uani 1 1 d .
O2 O 0.7078(5) 1.1174(5) 0.77244(19) 0.0713(13) Uani 1 1 d .
O3 O 0.8058(4) 0.8054(6) 1.01078(17) 0.0667(14) Uani 1 1 d .
N1 N 0.5778(5) 0.8195(6) 0.9482(2) 0.0484(13) Uani 1 1 d D
C1 C 0.5725(6) 0.8080(7) 0.8860(2) 0.0484(15) Uani 1 1 d .
H1 H 0.6727 0.8247 0.8710 0.058 Uiso 1 1 calc R
C2 C 0.5216(7) 0.6554(7) 0.8699(2) 0.0573(16) Uani 1 1 d .
H2A H 0.4232 0.6385 0.8854 0.069 Uiso 1 1 calc R
H2B H 0.5136 0.6493 0.8297 0.069 Uiso 1 1 calc R
C3 C 0.6250(8) 0.5408(9) 0.8900(4) 0.084(2) Uani 1 1 d D
H3 H 0.6618 0.5499 0.9260 0.101 Uiso 1 1 calc R
C4 C 0.6680(11) 0.4305(12) 0.8620(5) 0.141(4) Uani 1 1 d D
H4A H 0.6342 0.4167 0.8258 0.169 Uiso 1 1 calc R
H4B H 0.7328 0.3648 0.8781 0.169 Uiso 1 1 calc R
C5 C 0.4668(6) 0.9186(6) 0.8622(2) 0.0431(13) Uani 1 1 d .
C6 C 0.3243(6) 0.9302(7) 0.8840(2) 0.0466(15) Uani 1 1 d .
H6 H 0.2947 0.8684 0.9122 0.056 Uiso 1 1 calc R
C7 C 0.2258(6) 1.0314(7) 0.8647(2) 0.0537(15) Uani 1 1 d .
C8 C 0.2665(7) 1.1263(7) 0.8223(3) 0.0582(17) Uani 1 1 d .
H8 H 0.2007 1.1953 0.8092 0.070 Uiso 1 1 calc R
C9 C 0.4093(7) 1.1130(8) 0.8008(3) 0.0585(17) Uani 1 1 d .
H9 H 0.4400 1.1767 0.7734 0.070 Uiso 1 1 calc R
C10 C 0.5076(5) 1.0090(6) 0.8184(2) 0.0457(14) Uani 1 1 d .
C11 C 0.6525(7) 0.9934(8) 0.7883(2) 0.0544(18) Uani 1 1 d .
C12 C 0.8445(8) 1.1116(10) 0.7410(4) 0.095(3) Uani 1 1 d .
H12A H 0.8257 1.0716 0.7044 0.114 Uiso 1 1 calc R
H12B H 0.9165 1.0513 0.7599 0.114 Uiso 1 1 calc R
C13 C 0.9039(9) 1.2586(12) 0.7356(4) 0.112(4) Uani 1 1 d .
H13A H 0.8308 1.3183 0.7180 0.132 Uiso 1 1 calc R
H13B H 0.9931 1.2570 0.7135 0.132 Uiso 1 1 calc R
H13C H 0.9265 1.2958 0.7719 0.132 Uiso 1 1 calc R
C14 C 0.6170(8) 1.0129(8) 1.0289(3) 0.071(2) Uani 1 1 d .
C15 C 0.7404(9) 1.1041(9) 1.0549(4) 0.099(3) Uani 1 1 d .
H15A H 0.7767 1.1710 1.0278 0.119 Uiso 1 1 calc R
H15B H 0.8206 1.0435 1.0668 0.119 Uiso 1 1 calc R
H15C H 0.7012 1.1550 1.0863 0.119 Uiso 1 1 calc R
C16 C 0.5438(8) 0.9172(11) 1.0716(3) 0.100(3) Uani 1 1 d .
H16A H 0.5007 0.9747 1.1005 0.129 Uiso 1 1 calc R
H16B H 0.6172 0.8545 1.0874 0.129 Uiso 1 1 calc R
H16C H 0.4671 0.8616 1.0541 0.129 Uiso 1 1 calc R
C17 C 0.5010(13) 1.1035(11) 1.0005(4) 0.117(5) Uani 1 1 d .
H17A H 0.4148 1.0463 0.9924 0.135 Uiso 1 1 calc R
H17B H 0.5411 1.1411 0.9665 0.135 Uiso 1 1 calc R
H17C H 0.4731 1.1810 1.0245 0.135 Uiso 1 1 calc R
H1A H 0.510(4) 0.786(6) 0.9661(18) 0.045(18) Uiso 1 1 d D

loop_
_atom_site_aniso_label
_atom_site_aniso_U_11
_atom_site_aniso_U_22
_atom_site_aniso_U_33
_atom_site_aniso_U_23
_atom_site_aniso_U_13
_atom_site_aniso_U_12
Br 0.0535(4) 0.0772(5) 0.0886(5) -0.0033(5) 0.0090(4) 0.0042(4)
S1 0.0446(8) 0.0512(9) 0.0567(8) 0.0079(8) -0.0072(7) -0.0057(8)
O1 0.087(3) 0.052(3) 0.073(3) -0.004(3) 0.029(3) 0.002(3)
O2 0.075(3) 0.055(3) 0.084(3) 0.008(3) 0.030(3) -0.013(3)
O3 0.057(3) 0.076(4) 0.068(3) -0.004(3) -0.020(2) 0.026(3)
N1 0.047(3) 0.053(3) 0.045(3) 0.000(3) 0.006(2) -0.016(3)
C1 0.045(3) 0.063(4) 0.038(3) 0.001(3) 0.002(2) -0.007(3)
C2 0.066(4) 0.048(4) 0.058(3) -0.002(3) 0.000(3) 0.001(4)
C3 0.090(5) 0.062(5) 0.101(5) -0.018(6) -0.016(4) 0.007(5)
C4 0.125(9) 0.098(9) 0.129(10) -0.045(8) -0.031(7) 0.044(8)
C5 0.050(3) 0.039(3) 0.041(3) 0.006(3) -0.002(3) -0.005(3)
C6 0.047(3) 0.051(4) 0.042(3) 0.002(3) 0.000(3) -0.005(3)
C7 0.053(3) 0.047(4) 0.061(3) -0.002(3) -0.018(3) -0.004(4)
C8 0.063(4) 0.047(4) 0.064(4) 0.007(3) -0.011(3) 0.014(3)
C9 0.074(4) 0.050(4) 0.052(3) 0.004(3) 0.010(3) 0.002(4)
C10 0.045(3) 0.042(4) 0.050(3) -0.001(3) 0.001(3) -0.001(3)
C11 0.061(4) 0.062(5) 0.040(3) -0.002(3) 0.002(3) -0.012(4)
C12 0.082(5) 0.089(6) 0.114(6) 0.015(6) 0.047(5) -0.013(5)
C13 0.099(6) 0.099(7) 0.127(9) 0.058(8) 0.016(6) -0.026(6)
C14 0.083(4) 0.051(5) 0.079(5) -0.014(4) -0.026(4) 0.014(4)
C15 0.124(6) 0.057(5) 0.116(6) -0.032(5) -0.041(6) -0.015(5)
C16 0.091(5) 0.131(8) 0.077(5) -0.041(6) 0.007(4) -0.014(6)
C17 0.142(11) 0.108(8) 0.120(9) -0.059(8) -0.074(9) 0.098(9)

loop_
_atom_type_symbol
_atom_type_description
_atom_type_scat_dispersion_real
_atom_type_scat_dispersion_imag
_atom_type_scat_source
C C 0.0033 0.0016 'International Tables Vol C Tables 4.2.6.8 and 6.1.1.4'
H H 0.0000 0.0000 'International Tables Vol C Tables 4.2.6.8 and 6.1.1.4'
N N 0.0061 0.0033 'International Tables Vol C Tables 4.2.6.8 and 6.1.1.4'
O O 0.0106 0.0060 'International Tables Vol C Tables 4.2.6.8 and 6.1.1.4'
S S 0.1246 0.1234 'International Tables Vol C Tables 4.2.6.8 and 6.1.1.4'
Br Br -0.2901 2.4595 'International Tables Vol C Tables 4.2.6.8 and 6.1.1.4'

loop_
_geom_angle_atom_site_label_1
_geom_angle_atom_site_label_2
_geom_angle_atom_site_label_3
_geom_angle
O3 S1 N1 109.6(3)
O3 S1 C14 103.5(3)
N1 S1 C14 101.8(3)
C11 O2 C12 116.0(6)
C1 N1 S1 118.9(4)
C1 N1 H1A 118(4)
S1 N1 H1A 123(4)
N1 C1 C5 110.3(5)
N1 C1 C2 108.9(5)
C5 C1 C2 110.6(5)
N1 C1 H1 109.0
C5 C1 H1 109.0
C2 C1 H1 109.0
C3 C2 C1 113.5(5)
C3 C2 H2A 108.9
C1 C2 H2A 108.9
C3 C2 H2B 108.9
C1 C2 H2B 108.9
H2A C2 H2B 107.7
C4 C3 C2 126.3(8)
C4 C3 H3 116.9
C2 C3 H3 116.9
C3 C4 H4A 120.0
C3 C4 H4B 120.0
H4A C4 H4B 120.0
C6 C5 C10 118.6(5)
C6 C5 C1 119.2(5)
C10 C5 C1 122.2(5)
C7 C6 C5 121.2(5)
C7 C6 H6 119.4
C5 C6 H6 119.4
C6 C7 C8 121.0(5)
C6 C7 Br 119.1(5)
C8 C7 Br 119.8(5)
C9 C8 C7 117.0(6)
C9 C8 H8 121.5
C7 C8 H8 121.5
C10 C9 C8 122.7(6)
C10 C9 H9 118.7
C8 C9 H9 118.7
C9 C10 C5 119.3(5)
C9 C10 C11 118.5(5)
C5 C10 C11 122.1(5)
O1 C11 O2 123.1(6)
O1 C11 C10 124.5(6)
O2 C11 C10 112.4(6)
O2 C12 C13 108.4(8)
O2 C12 H12A 110.0
C13 C12 H12A 110.0
O2 C12 H12B 110.0
C13 C12 H12B 110.0
H12A C12 H12B 108.4
C12 C13 H13A 109.5
C12 C13 H13B 109.5
H13A C13 H13B 109.5
C12 C13 H13C 109.5
H13A C13 H13C 109.5
H13B C13 H13C 109.5
C17 C14 C16 110.0(8)
C17 C14 C15 111.7(7)
C16 C14 C15 111.5(6)
C17 C14 S1 109.2(6)
C16 C14 S1 110.3(5)
C15 C14 S1 104.0(5)
C14 C15 H15A 109.5
C14 C15 H15B 109.5
H15A C15 H15B 109.5
C14 C15 H15C 109.5
H15A C15 H15C 109.5
H15B C15 H15C 109.5
C14 C16 H16A 109.5
C14 C16 H16B 109.5
H16A C16 H16B 109.5
C14 C16 H16C 109.5
H16A C16 H16C 109.5
H16B C16 H16C 109.5
C14 C17 H17A 109.5
C14 C17 H17B 109.5
H17A C17 H17B 109.5
C14 C17 H17C 109.5
H17A C17 H17C 109.5
H17B C17 H17C 109.5

loop_
_geom_bond_atom_site_label_1
_geom_bond_atom_site_label_2
_geom_bond_distance
Br C7 1.894(6)
S1 O3 1.490(4)
S1 N1 1.617(5)
S1 C14 1.827(7)
O1 C11 1.212(8)
O2 C11 1.319(8)
O2 C12 1.441(7)
N1 C1 1.499(7)
N1 H1A 0.81(2)
C1 C5 1.516(8)
C1 C2 1.549(9)
C1 H1 0.9800
C2 C3 1.498(10)
C2 H2A 0.9700
C2 H2B 0.9700
C3 C4 1.291(10)
C3 H3 0.9300
C4 H4A 0.9300
C4 H4B 0.9300
C5 C6 1.385(7)
C5 C10 1.400(7)
C6 C7 1.376(8)
C6 H6 0.9300
C7 C8 1.400(8)
C8 C9 1.386(8)
C8 H8 0.9300
C9 C10 1.379(8)
C9 H9 0.9300
C10 C11 1.493(8)
C12 C13 1.482(13)
C12 H12A 0.9700
C12 H12B 0.9700
C13 H13A 0.9600
C13 H13B 0.9600
C13 H13C 0.9600
C14 C17 1.506(10)
C14 C16 1.513(11)
C14 C15 1.531(10)
C15 H15A 0.9600
C15 H15B 0.9600
C15 H15C 0.9600
C16 H16A 0.9600
C16 H16B 0.9600
C16 H16C 0.9600
C17 H17A 0.9600
C17 H17B 0.9600
C17 H17C 0.9600

loop_
_geom_hbond_atom_site_label_D
_geom_hbond_atom_site_label_H
_geom_hbond_atom_site_label_A
_geom_hbond_distance_DH
_geom_hbond_distance_HA
_geom_hbond_distance_DA
_geom_hbond_angle_DHA
_geom_hbond_site_symmetry_A
N1 H1A O3 0.81(2) 2.09(2) 2.878(6) 163(5) 4_467

loop_
_geom_torsion_atom_site_label_1
_geom_torsion_atom_site_label_2
_geom_torsion_atom_site_label_3
_geom_torsion_atom_site_label_4
_geom_torsion
O3 S1 N1 C1 -115.7(5)
C14 S1 N1 C1 135.2(5)
S1 N1 C1 C5 -98.8(5)
S1 N1 C1 C2 139.7(5)
N1 C1 C2 C3 -61.2(7)
C5 C1 C2 C3 177.4(5)
C1 C2 C3 C4 -137.3(9)
N1 C1 C5 C6 -50.3(7)
C2 C1 C5 C6 70.2(6)
N1 C1 C5 C10 130.3(5)
C2 C1 C5 C10 -109.2(6)
C10 C5 C6 C7 -2.3(8)
C1 C5 C6 C7 178.3(5)
C5 C6 C7 C8 -0.1(9)
C5 C6 C7 Br 177.8(4)
C6 C7 C8 C9 0.3(9)
Br C7 C8 C9 -177.5(5)
C7 C8 C9 C10 1.9(9)
C8 C9 C10 C5 -4.3(9)
C8 C9 C10 C11 173.4(6)
C6 C5 C10 C9 4.4(8)
C1 C5 C10 C9 -176.2(5)
C6 C5 C10 C11 -173.3(5)
C1 C5 C10 C11 6.2(8)
C12 O2 C11 O1 3.7(10)
C12 O2 C11 C10 -177.4(5)
C9 C10 C11 O1 -144.4(6)
C5 C10 C11 O1 33.2(9)
C9 C10 C11 O2 36.7(7)
C5 C10 C11 O2 -145.6(6)
C11 O2 C12 C13 -169.9(7)
O3 S1 C14 C17 -170.9(7)
N1 S1 C14 C17 -57.2(7)
O3 S1 C14 C16 -49.9(5)
N1 S1 C14 C16 63.8(5)
O3 S1 C14 C15 69.7(6)
N1 S1 C14 C15 -176.5(5)
